data_7061831
loop_
_publ_author_name
'Wang, XinYe'
'Li, YiXiang'
'Wu, Yuan'
'Qin, Ke'
'Xu, DeFei'
'Wang, DongDong'
'Ma, HuiLi'
'Ning, ShuYa'
'Wu, ZhaoXin'

_publ_section_title
;
 A 2-phenylfuro[2,3-b]quinoxaline-triphenylamine-based emitter:
 photophysical properties and application in TADF-sensitized fluorescence
 OLEDs
;
_journal_issue 39
_journal_name_full 'New Journal of Chemistry'
_journal_page_first 18854
_journal_page_last 18864
_journal_paper_doi 10.1039/D2NJ03508A
_journal_volume 46
_journal_year 2022
_chemical_formula_sum 'C34 H23 N3 O'
_chemical_formula_weight 489.55
_space_group_crystal_system orthorhombic
_space_group_IT_number 19
_space_group_name_Hall 'P 2ac 2ab'
_space_group_name_H-M_alt 'P 21 21 21'
_atom_sites_solution_hydrogens geom
_atom_sites_solution_primary dual
_audit_creation_method SHELXL-2014/7
_audit_update_record
;
2021-10-08 deposited with the CCDC.	2022-09-07 downloaded from the CCDC.
;
_cell_angle_alpha 90
_cell_angle_beta 90
_cell_angle_gamma 90
_cell_formula_units_Z 4
_cell_length_a 8.7387(5)
_cell_length_b 9.5225(5)
_cell_length_c 29.7220(16)
_cell_measurement_reflns_used 3179
_cell_measurement_temperature 180.00(10)
_cell_measurement_theta_max 25.6140
_cell_measurement_theta_min 2.2490
_cell_volume 2473.3(2)
_computing_structure_refinement 'SHELXL-2014/7 (Sheldrick, 2014)'
_diffrn_ambient_environment N~2~
_diffrn_ambient_temperature 180.00(10)
_diffrn_detector 'CCD plate'
_diffrn_measured_fraction_theta_full 0.999
_diffrn_measured_fraction_theta_max 0.999
_diffrn_measurement_device 'four-circle diffractometer'
_diffrn_measurement_device_type 'XtaLAB AFC12 (RINC): Kappa single'
_diffrn_radiation_monochromator graphite
_diffrn_radiation_probe x-ray
_diffrn_radiation_type 'Mo K\a'
_diffrn_radiation_wavelength 0.71073
_diffrn_reflns_av_R_equivalents 0.0311
_diffrn_reflns_av_unetI/netI 0.0594
_diffrn_reflns_Laue_measured_fraction_full 0.999
_diffrn_reflns_Laue_measured_fraction_max 0.999
_diffrn_reflns_limit_h_max 9
_diffrn_reflns_limit_h_min -11
_diffrn_reflns_limit_k_max 10
_diffrn_reflns_limit_k_min -12
_diffrn_reflns_limit_l_max 38
_diffrn_reflns_limit_l_min -25
_diffrn_reflns_number 11425
_diffrn_reflns_point_group_measured_fraction_full 0.973
_diffrn_reflns_point_group_measured_fraction_max 0.958
_diffrn_reflns_theta_full 25.242
_diffrn_reflns_theta_max 27.472
_diffrn_reflns_theta_min 2.429
_diffrn_source 'fine-focus sealed X-ray tube'
_diffrn_source_type 'Enhance (Mo) X-ray Source'
_exptl_absorpt_coefficient_mu 0.080
_exptl_absorpt_correction_T_max 1.00000
_exptl_absorpt_correction_T_min 0.69017
_exptl_absorpt_correction_type multi-scan
_exptl_absorpt_process_details
;
CrysAlisPro 1.171.39.29a (Rigaku Oxford Diffraction, 2015)
Empirical absorption correction using spherical harmonics,
 implemented in SCALE3 ABSPACK scaling algorithm.
;
_exptl_crystal_colour yellow
_exptl_crystal_density_diffrn 1.315
_exptl_crystal_description rod-like
_exptl_crystal_F_000 1024
_exptl_crystal_size_max 0.51
_exptl_crystal_size_mid 0.04
_exptl_crystal_size_min 0.02
_refine_diff_density_max 0.135
_refine_diff_density_min -0.167
_refine_diff_density_rms 0.035
_refine_ls_abs_structure_details
;
 Flack x determined using 1248 quotients [(I+)-(I-)]/[(I+)+(I-)]
 (Parsons, Flack and Wagner, Acta Cryst. B69 (2013) 249-259).
;
_refine_ls_abs_structure_Flack -0.6(10)
_refine_ls_extinction_method none
_refine_ls_goodness_of_fit_ref 1.010
_refine_ls_hydrogen_treatment constr
_refine_ls_matrix_type full
_refine_ls_number_parameters 343
_refine_ls_number_reflns 5441
_refine_ls_number_restraints 0
_refine_ls_restrained_S_all 1.010
_refine_ls_R_factor_all 0.0712
_refine_ls_R_factor_gt 0.0446
_refine_ls_shift/su_max 0.000
_refine_ls_shift/su_mean 0.000
_refine_ls_structure_factor_coef Fsqd
_refine_ls_weighting_details 'w=1/[\s^2^(Fo^2^)+(0.0375P)^2^] where P=(Fo^2^+2Fc^2^)/3'
_refine_ls_weighting_scheme calc
_refine_ls_wR_factor_gt 0.0799
_refine_ls_wR_factor_ref 0.0865
_reflns_Friedel_coverage 0.681
_reflns_Friedel_fraction_full 0.938
_reflns_Friedel_fraction_max 0.904
_reflns_number_gt 4049
_reflns_number_total 5441
_reflns_threshold_expression 'I > 2\s(I)'
_cod_data_source_file d2nj03508a2.cif
_cod_data_source_block 3_CCDC1
_cod_depositor_comments 'Adding full bibliography for 7061830--7061831.cif.'
_cod_database_code 7061831
_shelx_shelxl_version_number 2014/7
_shelx_space_group_comment
;
The symmetry employed for this shelxl refinement is uniquely defined
by the following loop, which should always be used as a source of
symmetry information in preference to the above space-group names.
They are only intended as comments.
;

loop_
_space_group_symop_operation_xyz
'x, y, z'
'-x+1/2, -y, z+1/2'
'-x, y+1/2, -z+1/2'
'x+1/2, -y+1/2, -z'

loop_
_atom_site_label
_atom_site_type_symbol
_atom_site_fract_x
_atom_site_fract_y
_atom_site_fract_z
_atom_site_U_iso_or_equiv
_atom_site_adp_type
_atom_site_occupancy
_atom_site_site_symmetry_order
_atom_site_calc_flag
_atom_site_refinement_flags_posn
_atom_site_refinement_flags_adp
_atom_site_refinement_flags_occupancy
_atom_site_disorder_assembly
_atom_site_disorder_group
O1 O 0.7183(2) 0.47019(15) 0.62741(5) 0.0377(4) Uani 1 1 d . . . . .
N1 N 0.6646(3) 0.77729(18) 0.37898(5) 0.0380(5) Uani 1 1 d . . . . .
N2 N 0.6236(2) 0.82074(18) 0.60113(5) 0.0308(5) Uani 1 1 d . . . . .
N3 N 0.6817(2) 0.6493(2) 0.67973(6) 0.0394(5) Uani 1 1 d . . . . .
C1 C 0.6386(3) 0.6825(2) 0.34264(7) 0.0324(6) Uani 1 1 d . . . . .
C2 C 0.5203(3) 0.5876(2) 0.34489(8) 0.0374(6) Uani 1 1 d . . . . .
H2 H 0.4547 0.5883 0.3695 0.045 Uiso 1 1 calc R U . . .
C3 C 0.4984(3) 0.4909(3) 0.31058(9) 0.0471(7) Uani 1 1 d . . . . .
H3 H 0.4189 0.4261 0.3125 0.057 Uiso 1 1 calc R U . . .
C4 C 0.5934(4) 0.4906(3) 0.27399(8) 0.0508(8) Uani 1 1 d . . . . .
H4 H 0.5796 0.4248 0.2512 0.061 Uiso 1 1 calc R U . . .
C5 C 0.7089(4) 0.5874(3) 0.27090(8) 0.0521(8) Uani 1 1 d . . . . .
H5 H 0.7713 0.5887 0.2456 0.062 Uiso 1 1 calc R U . . .
C6 C 0.7336(3) 0.6834(3) 0.30510(7) 0.0426(6) Uani 1 1 d . . . . .
H6 H 0.8132 0.7479 0.3030 0.051 Uiso 1 1 calc R U . . .
C7 C 0.6871(3) 0.9224(2) 0.37090(7) 0.0323(6) Uani 1 1 d . . . . .
C8 C 0.6099(3) 0.9894(2) 0.33596(7) 0.0378(6) Uani 1 1 d . . . . .
H8 H 0.5419 0.9388 0.3182 0.045 Uiso 1 1 calc R U . . .
C9 C 0.6336(3) 1.1298(3) 0.32757(7) 0.0406(6) Uani 1 1 d . . . . .
H9 H 0.5820 1.1730 0.3040 0.049 Uiso 1 1 calc R U . . .
C10 C 0.7326(3) 1.2072(2) 0.35369(8) 0.0412(6) Uani 1 1 d . . . . .
H10 H 0.7483 1.3021 0.3478 0.049 Uiso 1 1 calc R U . . .
C11 C 0.8080(3) 1.1423(2) 0.38856(8) 0.0447(7) Uani 1 1 d . . . . .
H11 H 0.8745 1.1940 0.4065 0.054 Uiso 1 1 calc R U . . .
C12 C 0.7864(3) 1.0009(2) 0.39729(8) 0.0397(6) Uani 1 1 d . . . . .
H12 H 0.8385 0.9583 0.4209 0.048 Uiso 1 1 calc R U . . .
C13 C 0.6623(3) 0.7244(2) 0.42386(7) 0.0291(5) Uani 1 1 d . . . . .
C14 C 0.7465(3) 0.6073(2) 0.43554(7) 0.0286(5) Uani 1 1 d . . . . .
H14 H 0.8020 0.5597 0.4136 0.034 Uiso 1 1 calc R U . . .
C15 C 0.7491(3) 0.5602(2) 0.47962(7) 0.0272(5) Uani 1 1 d . . . . .
H15 H 0.8063 0.4812 0.4869 0.033 Uiso 1 1 calc R U . . .
C16 C 0.6671(3) 0.6295(2) 0.51326(6) 0.0250(5) Uani 1 1 d . . . . .
C17 C 0.5804(3) 0.7463(3) 0.50070(7) 0.0308(5) Uani 1 1 d . . . . .
H17 H 0.5237 0.7937 0.5224 0.037 Uiso 1 1 calc R U . . .
C18 C 0.5772(3) 0.7928(2) 0.45667(7) 0.0328(6) Uani 1 1 d . . . . .
H18 H 0.5178 0.8702 0.4490 0.039 Uiso 1 1 calc R U . . .
C19 C 0.6749(3) 0.5903(2) 0.56152(7) 0.0274(5) Uani 1 1 d . . . . .
C20 C 0.7095(3) 0.4640(2) 0.58027(7) 0.0311(6) Uani 1 1 d . . . . .
C21 C 0.6852(3) 0.6061(2) 0.63863(7) 0.0330(6) Uani 1 1 d . . . . .
C22 C 0.6571(3) 0.6860(2) 0.59890(7) 0.0288(5) Uani 1 1 d . . . . .
C23 C 0.7393(3) 0.3239(2) 0.56223(7) 0.0308(5) Uani 1 1 d . . . . .
C24 C 0.6453(3) 0.2665(2) 0.52922(7) 0.0367(6) Uani 1 1 d . . . . .
H24 H 0.5620 0.3175 0.5186 0.044 Uiso 1 1 calc R U . . .
C25 C 0.6746(3) 0.1349(3) 0.51208(9) 0.0456(7) Uani 1 1 d . . . . .
H25 H 0.6112 0.0973 0.4900 0.055 Uiso 1 1 calc R U . . .
C26 C 0.7977(4) 0.0589(3) 0.52765(9) 0.0516(8) Uani 1 1 d . . . . .
H26 H 0.8167 -0.0305 0.5164 0.062 Uiso 1 1 calc R U . . .
C27 C 0.8925(4) 0.1153(3) 0.55985(9) 0.0535(8) Uani 1 1 d . . . . .
H27 H 0.9769 0.0646 0.5698 0.064 Uiso 1 1 calc R U . . .
C28 C 0.8634(3) 0.2464(3) 0.57750(8) 0.0446(7) Uani 1 1 d . . . . .
H28 H 0.9270 0.2831 0.5997 0.054 Uiso 1 1 calc R U . . .
C29 C 0.6183(3) 0.8744(3) 0.64408(7) 0.0340(6) Uani 1 1 d . . . . .
C30 C 0.6463(3) 0.7904(3) 0.68272(7) 0.0374(6) Uani 1 1 d . . . . .
C31 C 0.6391(3) 0.8535(3) 0.72566(8) 0.0477(7) Uani 1 1 d . . . . .
H31 H 0.6581 0.7999 0.7512 0.057 Uiso 1 1 calc R U . . .
C32 C 0.6047(3) 0.9917(3) 0.72999(9) 0.0545(8) Uani 1 1 d . . . . .
H32 H 0.5986 1.0315 0.7585 0.065 Uiso 1 1 calc R U . . .
C33 C 0.5782(3) 1.0755(3) 0.69199(9) 0.0518(7) Uani 1 1 d . . . . .
H33 H 0.5557 1.1703 0.6955 0.062 Uiso 1 1 calc R U . . .
C34 C 0.5851(3) 1.0185(3) 0.64972(8) 0.0422(6) Uani 1 1 d . . . . .
H34 H 0.5678 1.0749 0.6247 0.051 Uiso 1 1 calc R U . . .

loop_
_atom_site_aniso_label
_atom_site_aniso_U_11
_atom_site_aniso_U_22
_atom_site_aniso_U_33
_atom_site_aniso_U_23
_atom_site_aniso_U_13
_atom_site_aniso_U_12
O1 0.0467(11) 0.0429(10) 0.0234(9) 0.0079(7) -0.0047(8) 0.0033(9)
N1 0.0625(15) 0.0336(10) 0.0181(10) 0.0030(8) 0.0003(10) -0.0046(11)
N2 0.0318(11) 0.0375(11) 0.0232(10) -0.0013(8) -0.0014(8) -0.0021(10)
N3 0.0434(13) 0.0536(13) 0.0213(10) 0.0028(9) -0.0039(9) -0.0038(11)
C1 0.0404(15) 0.0356(13) 0.0212(12) 0.0014(10) -0.0016(11) 0.0028(13)
C2 0.0385(15) 0.0466(15) 0.0271(14) 0.0023(11) -0.0027(11) 0.0030(13)
C3 0.0468(18) 0.0498(16) 0.0448(17) 0.0002(13) -0.0166(14) 0.0005(15)
C4 0.070(2) 0.0516(17) 0.0314(15) -0.0092(13) -0.0211(15) 0.0148(17)
C5 0.064(2) 0.0696(19) 0.0230(14) -0.0032(13) 0.0025(13) 0.0186(18)
C6 0.0440(16) 0.0556(15) 0.0282(13) 0.0015(11) 0.0032(12) 0.0001(14)
C7 0.0392(15) 0.0375(13) 0.0203(12) 0.0043(10) 0.0064(11) 0.0009(12)
C8 0.0471(17) 0.0427(14) 0.0236(12) 0.0029(10) -0.0014(11) -0.0028(13)
C9 0.0512(17) 0.0434(14) 0.0273(13) 0.0080(10) 0.0023(11) 0.0079(14)
C10 0.0462(17) 0.0358(13) 0.0416(14) 0.0086(11) 0.0050(13) 0.0015(13)
C11 0.0437(17) 0.0452(14) 0.0452(15) 0.0015(12) -0.0059(12) -0.0075(13)
C12 0.0392(16) 0.0467(14) 0.0331(13) 0.0047(11) -0.0058(12) 0.0009(13)
C13 0.0365(14) 0.0301(11) 0.0208(11) 0.0026(9) 0.0013(10) -0.0049(12)
C14 0.0305(13) 0.0331(12) 0.0221(12) -0.0023(9) 0.0044(10) -0.0027(12)
C15 0.0276(13) 0.0256(11) 0.0282(12) 0.0012(9) -0.0005(10) -0.0013(11)
C16 0.0258(13) 0.0280(11) 0.0213(11) 0.0003(9) 0.0000(9) -0.0026(11)
C17 0.0324(14) 0.0367(12) 0.0233(11) -0.0011(9) 0.0019(10) 0.0048(12)
C18 0.0409(14) 0.0330(13) 0.0245(12) 0.0031(10) -0.0021(11) 0.0099(12)
C19 0.0271(13) 0.0323(12) 0.0227(11) 0.0038(9) -0.0012(9) 0.0010(11)
C20 0.0306(14) 0.0409(13) 0.0217(12) 0.0047(10) -0.0002(10) 0.0001(11)
C21 0.0318(14) 0.0397(13) 0.0275(13) 0.0054(10) -0.0023(10) -0.0006(12)
C22 0.0272(13) 0.0368(13) 0.0225(11) 0.0026(10) -0.0018(10) -0.0034(11)
C23 0.0321(14) 0.0325(12) 0.0279(12) 0.0093(10) 0.0053(11) 0.0058(12)
C24 0.0369(15) 0.0316(12) 0.0417(14) 0.0046(11) 0.0041(12) 0.0036(12)
C25 0.0503(18) 0.0368(14) 0.0497(16) -0.0013(12) 0.0075(13) -0.0028(15)
C26 0.063(2) 0.0340(13) 0.0581(18) 0.0071(13) 0.0287(16) 0.0108(15)
C27 0.0518(19) 0.0588(18) 0.0500(17) 0.0229(14) 0.0148(14) 0.0283(16)
C28 0.0425(16) 0.0556(16) 0.0358(13) 0.0146(12) 0.0031(12) 0.0129(14)
C29 0.0304(14) 0.0456(14) 0.0261(12) -0.0049(11) -0.0032(10) -0.0036(12)
C30 0.0343(14) 0.0531(16) 0.0246(12) -0.0017(11) -0.0011(11) -0.0064(13)
C31 0.0464(17) 0.0715(19) 0.0252(13) -0.0069(13) -0.0032(11) -0.0100(16)
C32 0.0508(19) 0.077(2) 0.0360(16) -0.0244(15) 0.0036(13) -0.0044(17)
C33 0.0517(19) 0.0581(17) 0.0456(17) -0.0185(14) -0.0006(14) -0.0001(15)
C34 0.0404(16) 0.0473(16) 0.0387(15) -0.0080(12) -0.0034(12) -0.0001(13)

loop_
_atom_type_symbol
_atom_type_description
_atom_type_scat_dispersion_real
_atom_type_scat_dispersion_imag
_atom_type_scat_source
C C 0.0033 0.0016 'International Tables Vol C Tables 4.2.6.8 and 6.1.1.4'
H H 0.0000 0.0000 'International Tables Vol C Tables 4.2.6.8 and 6.1.1.4'
N N 0.0061 0.0033 'International Tables Vol C Tables 4.2.6.8 and 6.1.1.4'
O O 0.0106 0.0060 'International Tables Vol C Tables 4.2.6.8 and 6.1.1.4'

loop_
_geom_angle_atom_site_label_1
_geom_angle_atom_site_label_2
_geom_angle_atom_site_label_3
_geom_angle
_geom_angle_site_symmetry_1
_geom_angle_site_symmetry_3
_geom_angle_publ_flag
C21 O1 C20 105.78(16) . . ?
C7 N1 C13 120.35(17) . . ?
C7 N1 C1 120.74(17) . . ?
C13 N1 C1 118.87(17) . . ?
C22 N2 C29 114.59(18) . . ?
C21 N3 C30 112.1(2) . . ?
C2 C1 C6 119.5(2) . . ?
C2 C1 N1 119.9(2) . . ?
C6 C1 N1 120.6(2) . . ?
C1 C2 C3 120.3(2) . . ?
C1 C2 H2 119.8 . . ?
C3 C2 H2 119.8 . . ?
C4 C3 C2 120.1(3) . . ?
C4 C3 H3 119.9 . . ?
C2 C3 H3 119.9 . . ?
C5 C4 C3 119.9(2) . . ?
C5 C4 H4 120.0 . . ?
C3 C4 H4 120.0 . . ?
C4 C5 C6 120.7(2) . . ?
C4 C5 H5 119.7 . . ?
C6 C5 H5 119.7 . . ?
C5 C6 C1 119.5(2) . . ?
C5 C6 H6 120.3 . . ?
C1 C6 H6 120.3 . . ?
C12 C7 C8 118.5(2) . . ?
C12 C7 N1 121.1(2) . . ?
C8 C7 N1 120.4(2) . . ?
C9 C8 C7 120.5(2) . . ?
C9 C8 H8 119.8 . . ?
C7 C8 H8 119.8 . . ?
C10 C9 C8 120.8(2) . . ?
C10 C9 H9 119.6 . . ?
C8 C9 H9 119.6 . . ?
C11 C10 C9 119.0(2) . . ?
C11 C10 H10 120.5 . . ?
C9 C10 H10 120.5 . . ?
C10 C11 C12 120.9(2) . . ?
C10 C11 H11 119.6 . . ?
C12 C11 H11 119.6 . . ?
C11 C12 C7 120.2(2) . . ?
C11 C12 H12 119.9 . . ?
C7 C12 H12 119.9 . . ?
C14 C13 C18 119.20(18) . . ?
C14 C13 N1 120.85(19) . . ?
C18 C13 N1 119.93(19) . . ?
C13 C14 C15 120.5(2) . . ?
C13 C14 H14 119.7 . . ?
C15 C14 H14 119.7 . . ?
C14 C15 C16 121.1(2) . . ?
C14 C15 H15 119.5 . . ?
C16 C15 H15 119.5 . . ?
C15 C16 C17 117.59(19) . . ?
C15 C16 C19 123.4(2) . . ?
C17 C16 C19 118.93(19) . . ?
C18 C17 C16 121.3(2) . . ?
C18 C17 H17 119.3 . . ?
C16 C17 H17 119.3 . . ?
C17 C18 C13 120.3(2) . . ?
C17 C18 H18 119.9 . . ?
C13 C18 H18 119.9 . . ?
C20 C19 C22 105.47(17) . . ?
C20 C19 C16 128.98(19) . . ?
C22 C19 C16 125.40(18) . . ?
C19 C20 O1 112.56(18) . . ?
C19 C20 C23 134.16(19) . . ?
O1 C20 C23 113.28(17) . . ?
N3 C21 O1 122.58(19) . . ?
N3 C21 C22 127.6(2) . . ?
O1 C21 C22 109.84(19) . . ?
N2 C22 C21 121.08(19) . . ?
N2 C22 C19 132.59(19) . . ?
C21 C22 C19 106.34(18) . . ?
C28 C23 C24 118.9(2) . . ?
C28 C23 C20 120.3(2) . . ?
C24 C23 C20 120.8(2) . . ?
C25 C24 C23 120.6(2) . . ?
C25 C24 H24 119.7 . . ?
C23 C24 H24 119.7 . . ?
C26 C25 C24 119.9(3) . . ?
C26 C25 H25 120.0 . . ?
C24 C25 H25 120.0 . . ?
C27 C26 C25 120.0(2) . . ?
C27 C26 H26 120.0 . . ?
C25 C26 H26 120.0 . . ?
C26 C27 C28 120.5(3) . . ?
C26 C27 H27 119.7 . . ?
C28 C27 H27 119.7 . . ?
C27 C28 C23 120.1(3) . . ?
C27 C28 H28 120.0 . . ?
C23 C28 H28 120.0 . . ?
N2 C29 C34 118.6(2) . . ?
N2 C29 C30 122.3(2) . . ?
C34 C29 C30 119.1(2) . . ?
N3 C30 C31 118.8(2) . . ?
N3 C30 C29 122.3(2) . . ?
C31 C30 C29 118.9(2) . . ?
C32 C31 C30 120.6(2) . . ?
C32 C31 H31 119.7 . . ?
C30 C31 H31 119.7 . . ?
C31 C32 C33 120.8(2) . . ?
C31 C32 H32 119.6 . . ?
C33 C32 H32 119.6 . . ?
C34 C33 C32 120.4(3) . . ?
C34 C33 H33 119.8 . . ?
C32 C33 H33 119.8 . . ?
C33 C34 C29 120.2(2) . . ?
C33 C34 H34 119.9 . . ?
C29 C34 H34 119.9 . . ?

loop_
_geom_bond_atom_site_label_1
_geom_bond_atom_site_label_2
_geom_bond_distance
_geom_bond_site_symmetry_2
_geom_bond_publ_flag
O1 C21 1.367(3) . ?
O1 C20 1.404(2) . ?
N1 C7 1.417(3) . ?
N1 C13 1.426(2) . ?
N1 C1 1.426(3) . ?
N2 C22 1.317(3) . ?
N2 C29 1.376(3) . ?
N3 C21 1.290(3) . ?
N3 C30 1.381(3) . ?
C1 C2 1.375(3) . ?
C1 C6 1.391(3) . ?
C2 C3 1.387(3) . ?
C2 H2 0.9300 . ?
C3 C4 1.368(4) . ?
C3 H3 0.9300 . ?
C4 C5 1.370(4) . ?
C4 H4 0.9300 . ?
C5 C6 1.383(3) . ?
C5 H5 0.9300 . ?
C6 H6 0.9300 . ?
C7 C12 1.388(3) . ?
C7 C8 1.393(3) . ?
C8 C9 1.376(3) . ?
C8 H8 0.9300 . ?
C9 C10 1.376(3) . ?
C9 H9 0.9300 . ?
C10 C11 1.375(3) . ?
C10 H10 0.9300 . ?
C11 C12 1.384(3) . ?
C11 H11 0.9300 . ?
C12 H12 0.9300 . ?
C13 C14 1.380(3) . ?
C13 C18 1.388(3) . ?
C14 C15 1.385(3) . ?
C14 H14 0.9300 . ?
C15 C16 1.396(3) . ?
C15 H15 0.9300 . ?
C16 C17 1.396(3) . ?
C16 C19 1.484(3) . ?
C17 C18 1.382(3) . ?
C17 H17 0.9300 . ?
C18 H18 0.9300 . ?
C19 C20 1.360(3) . ?
C19 C22 1.446(3) . ?
C20 C23 1.461(3) . ?
C21 C22 1.426(3) . ?
C23 C28 1.388(3) . ?
C23 C24 1.392(3) . ?
C24 C25 1.377(3) . ?
C24 H24 0.9300 . ?
C25 C26 1.376(4) . ?
C25 H25 0.9300 . ?
C26 C27 1.375(4) . ?
C26 H26 0.9300 . ?
C27 C28 1.378(4) . ?
C27 H27 0.9300 . ?
C28 H28 0.9300 . ?
C29 C34 1.412(3) . ?
C29 C30 1.421(3) . ?
C30 C31 1.412(3) . ?
C31 C32 1.356(4) . ?
C31 H31 0.9300 . ?
C32 C33 1.402(4) . ?
C32 H32 0.9300 . ?
C33 C34 1.370(3) . ?
C33 H33 0.9300 . ?
C34 H34 0.9300 . ?

loop_
_geom_torsion_atom_site_label_1
_geom_torsion_atom_site_label_2
_geom_torsion_atom_site_label_3
_geom_torsion_atom_site_label_4
_geom_torsion
_geom_torsion_site_symmetry_1
_geom_torsion_site_symmetry_2
_geom_torsion_site_symmetry_3
_geom_torsion_site_symmetry_4
_geom_torsion_publ_flag
C7 N1 C1 C2 -132.1(2) . . . . ?
C13 N1 C1 C2 45.8(3) . . . . ?
C7 N1 C1 C6 49.0(3) . . . . ?
C13 N1 C1 C6 -133.1(2) . . . . ?
C6 C1 C2 C3 1.8(3) . . . . ?
N1 C1 C2 C3 -177.1(2) . . . . ?
C1 C2 C3 C4 -0.8(4) . . . . ?
C2 C3 C4 C5 -1.0(4) . . . . ?
C3 C4 C5 C6 1.9(4) . . . . ?
C4 C5 C6 C1 -1.0(4) . . . . ?
C2 C1 C6 C5 -0.9(3) . . . . ?
N1 C1 C6 C5 178.0(2) . . . . ?
C13 N1 C7 C12 37.0(3) . . . . ?
C1 N1 C7 C12 -145.2(2) . . . . ?
C13 N1 C7 C8 -143.3(2) . . . . ?
C1 N1 C7 C8 34.5(3) . . . . ?
C12 C7 C8 C9 0.9(4) . . . . ?
N1 C7 C8 C9 -178.9(2) . . . . ?
C7 C8 C9 C10 -0.6(4) . . . . ?
C8 C9 C10 C11 -0.1(4) . . . . ?
C9 C10 C11 C12 0.5(4) . . . . ?
C10 C11 C12 C7 -0.3(4) . . . . ?
C8 C7 C12 C11 -0.4(4) . . . . ?
N1 C7 C12 C11 179.3(2) . . . . ?
C7 N1 C13 C14 -132.2(2) . . . . ?
C1 N1 C13 C14 50.0(3) . . . . ?
C7 N1 C13 C18 46.4(3) . . . . ?
C1 N1 C13 C18 -131.5(2) . . . . ?
C18 C13 C14 C15 -1.4(3) . . . . ?
N1 C13 C14 C15 177.1(2) . . . . ?
C13 C14 C15 C16 0.0(3) . . . . ?
C14 C15 C16 C17 1.1(3) . . . . ?
C14 C15 C16 C19 -175.2(2) . . . . ?
C15 C16 C17 C18 -0.7(3) . . . . ?
C19 C16 C17 C18 175.8(2) . . . . ?
C16 C17 C18 C13 -0.7(4) . . . . ?
C14 C13 C18 C17 1.8(3) . . . . ?
N1 C13 C18 C17 -176.8(2) . . . . ?
C15 C16 C19 C20 -25.8(4) . . . . ?
C17 C16 C19 C20 158.0(2) . . . . ?
C15 C16 C19 C22 149.3(2) . . . . ?
C17 C16 C19 C22 -27.0(3) . . . . ?
C22 C19 C20 O1 -1.0(3) . . . . ?
C16 C19 C20 O1 174.8(2) . . . . ?
C22 C19 C20 C23 179.0(3) . . . . ?
C16 C19 C20 C23 -5.2(5) . . . . ?
C21 O1 C20 C19 1.0(3) . . . . ?
C21 O1 C20 C23 -178.96(19) . . . . ?
C30 N3 C21 O1 179.8(2) . . . . ?
C30 N3 C21 C22 -0.2(4) . . . . ?
C20 O1 C21 N3 179.4(2) . . . . ?
C20 O1 C21 C22 -0.5(3) . . . . ?
C29 N2 C22 C21 -0.2(3) . . . . ?
C29 N2 C22 C19 -179.6(2) . . . . ?
N3 C21 C22 N2 0.4(4) . . . . ?
O1 C21 C22 N2 -179.6(2) . . . . ?
N3 C21 C22 C19 180.0(2) . . . . ?
O1 C21 C22 C19 0.0(3) . . . . ?
C20 C19 C22 N2 -179.9(3) . . . . ?
C16 C19 C22 N2 4.1(4) . . . . ?
C20 C19 C22 C21 0.6(2) . . . . ?
C16 C19 C22 C21 -175.4(2) . . . . ?
C19 C20 C23 C28 133.6(3) . . . . ?
O1 C20 C23 C28 -46.5(3) . . . . ?
C19 C20 C23 C24 -45.7(4) . . . . ?
O1 C20 C23 C24 134.2(2) . . . . ?
C28 C23 C24 C25 0.2(3) . . . . ?
C20 C23 C24 C25 179.5(2) . . . . ?
C23 C24 C25 C26 0.0(4) . . . . ?
C24 C25 C26 C27 -0.9(4) . . . . ?
C25 C26 C27 C28 1.5(4) . . . . ?
C26 C27 C28 C23 -1.2(4) . . . . ?
C24 C23 C28 C27 0.4(3) . . . . ?
C20 C23 C28 C27 -178.9(2) . . . . ?
C22 N2 C29 C34 179.2(2) . . . . ?
C22 N2 C29 C30 -0.2(3) . . . . ?
C21 N3 C30 C31 -179.6(2) . . . . ?
C21 N3 C30 C29 -0.2(4) . . . . ?
N2 C29 C30 N3 0.4(4) . . . . ?
C34 C29 C30 N3 -179.0(2) . . . . ?
N2 C29 C30 C31 179.8(2) . . . . ?
C34 C29 C30 C31 0.4(3) . . . . ?
N3 C30 C31 C32 -180.0(3) . . . . ?
C29 C30 C31 C32 0.6(4) . . . . ?
C30 C31 C32 C33 -1.1(5) . . . . ?
C31 C32 C33 C34 0.7(5) . . . . ?
C32 C33 C34 C29 0.3(4) . . . . ?
N2 C29 C34 C33 179.7(2) . . . . ?
C30 C29 C34 C33 -0.8(4) . . . . ?
